data_2010340
loop_
_publ_author_name
'Bolte, M.'

_publ_section_title
;
 A deoxyuridine derivative
;
_journal_issue 12
_journal_name_full 'Acta Crystallographica Section C'
_journal_page_first 2045
_journal_page_last 2047
_journal_paper_doi 10.1107/S0108270194005470
_journal_volume 50
_journal_year 1994
_chemical_formula_moiety 'C19 H23 N3 O6,C1 H1 Cl3'
_chemical_formula_sum 'C20 H24 Cl3 N3 O6'
_chemical_formula_weight 508.8
_space_group_IT_number 4
_symmetry_cell_setting monoclinic
_symmetry_space_group_name_Hall 'P 2yb'
_symmetry_space_group_name_H-M 'P 1 21 1'
_atom_type_scat_source IntTabIV
_cell_angle_alpha 90
_cell_angle_beta 97.000(10)
_cell_angle_gamma 90
_cell_formula_units_Z 2
_cell_length_a 6.5920(10)
_cell_length_b 9.8310(10)
_cell_length_c 18.0530(10)
_cell_measurement_reflns_used 25
_cell_measurement_temperature 293
_cell_measurement_theta_max 48
_cell_measurement_theta_min 28
_cell_volume 1161.2(2)
_diffrn_measurement_device 'Enraf-Nonius CAD4'
_diffrn_measurement_method \w
_diffrn_radiation_type CuK\a
_diffrn_radiation_wavelength 1.5418
_diffrn_reflns_av_R_equivalents 0.053
_diffrn_reflns_limit_h_max 7
_diffrn_reflns_limit_h_min -7
_diffrn_reflns_limit_k_max 11
_diffrn_reflns_limit_k_min -11
_diffrn_reflns_limit_l_max 17
_diffrn_reflns_limit_l_min -17
_diffrn_reflns_number 6651
_diffrn_reflns_theta_max 60
_diffrn_standards_decay_% insignificant
_diffrn_standards_interval_time 92
_diffrn_standards_number 3
_exptl_absorpt_coefficient_mu 4.00
_exptl_absorpt_correction_type none
_exptl_crystal_colour Colourless
_exptl_crystal_density_diffrn 1.455
_exptl_crystal_description 'Transparent block'
_exptl_crystal_size_max 0.3
_exptl_crystal_size_mid 0.3
_exptl_crystal_size_min 0.1
_refine_diff_density_max 1.28
_refine_diff_density_min -0.67
_refine_ls_extinction_coef 0.012(2)
_refine_ls_extinction_method empirical
_refine_ls_goodness_of_fit_obs 2.29
_refine_ls_hydrogen_treatment noref
_refine_ls_number_parameters 289
_refine_ls_number_reflns 3307
_refine_ls_R_factor_obs 0.069
_refine_ls_shift/esd_max 0.001
_refine_ls_structure_factor_coef F
_refine_ls_weighting_details 'w=1/[\s^2^(F) + 0.008F^2^]'
_refine_ls_weighting_scheme calc
_refine_ls_wR_factor_obs 0.081
_reflns_number_observed 3307
_reflns_number_total 3351
_reflns_observed_criterion |F|>3\s(F)
_cod_data_source_file se1052.cif
_cod_data_source_block se1052_structure_1_of_1
_cod_depositor_comments
;
The following automatic conversions were performed:

'_refine_ls_weighting_scheme' value 'w=1/[\s^2^(F) + 0.008F^2^]' was
changed to 'calc'. New tag '_refine_ls_weighting_details' was
created. The value of the new tag was set to 'w=1/[\s^2^(F) +
0.008F^2^]'.

Automatic conversion script
Id: cif_fix_values 3143 2015-03-26 13:38:13Z robertas 
;
_cod_original_cell_volume 1161.10(10)
_cod_original_sg_symbol_Hall 'P 2y1'
_cod_original_sg_symbol_H-M 'P 21'
_cod_database_code 2010340

loop_
_symmetry_equiv_pos_as_xyz
x,y,z
-x,y+1/2,-z

loop_
_atom_site_label
_atom_site_fract_x
_atom_site_fract_y
_atom_site_fract_z
_atom_site_U_iso_or_equiv
N(1) .4822(4) .5400(3) .1194(2) .370(10)
C(2) .6830(5) .5091(4) .1489(2) .360(10)
O(2) .8226(4) .5324(3) .11100(10) .470(10)
N(3) .7171(4) .4588(3) .2188(2) .410(10)
C(4) .5615(5) .4301(4) .2546(2) .400(10)
C(5) .3547(6) .4479(4) .2253(2) .450(10)
C(6) .3214(5) .5042(4) .1573(2) .410(10)
C(1') .4507(6) .6092(4) .0476(2) .390(10)
O(4') .2759(4) .6943(3) .04600(10) .480(10)
C(2') .4040(6) .5183(4) -.0199(2) .440(10)
C(3') .3052(6) .6190(5) -.0769(2) .460(10)
O(3') .4562(5) .6970(5) -.1087(2) .780(10)
C(4') .1958(5) .7160(4) -.0296(2) .420(10)
C(5') -.0333(6) .6984(5) -.0377(3) .590(10)
O(5') -.0921(5) .5609(4) -.0319(2) .700(10)
O(4) .5950(4) .3833(3) .32430(10) .480(10)
C(41) .7996(6) .3741(4) .3589(2) .420(10)
C(42) .8829(6) .2444(4) .3689(2) .440(10)
C(47) .7657(9) .1207(5) .3388(3) .66(2)
C(43) 1.0773(6) .2349(4) .4082(2) .450(10)
C(44) 1.1836(5) .3482(4) .4360(2) .390(10)
C(45) 1.0940(6) .4768(4) .4249(2) .420(10)
C(46) .8995(6) .4901(4) .3860(2) .410(10)
C(48) .8030(8) .6294(5) .3745(3) .570(10)
N(4") 1.3766(5) .3270(3) .4772(2) .400(10)
C(5") 1.5123(7) .4161(4) .5101(2) .430(10)
O(5") 1.4869(5) .5409(3) .5057(2) .580(10)
C(6") 1.6977(7) .3570(5) .5541(2) .550(10)
Cl(1) 1.7879(2) .5720 .76590(10) .840(10)
Cl(2) 1.5131(2) .3519(2) .78410(10) .980(10)
Cl(3) 1.9438(3) .3019(2) .7859(2) 1.300(10)
C(1L) 1.7593(8) .4150(5) .8084(3) .65(2)
H(5) .2450 .4220 .2528 .60
H(6) .1838 .5193 .1346 .50
H(1') .5684 .6637 .0414 .50
H(2'A) .3114 .4467 -.0107 .60
H(2'B) .5260 .4798 -.0353 .60
H(3') .2119 .5757 -.1147 .60
H(3'0) .5205 .6452 -.1354 .90
H(4') .2257 .8075 -.0433 .50
H(5'A) -.0896 .7319 -.0858 .80
H(5'B) -.0871 .7501 .0006 .80
H(5'0) -.1208 .5460 .0120 .90
H(47A) .8464 .0406 .3508 .90
H(47B) .7349 .1283 .2856 .90
H(47C) .6408 .1145 .3610 .90
H(43) 1.1393 .1470 .4165 .60
H(45) 1.1662 .5561 .4448 .50
H(48A) .8958 .6970 .3972 .90
H(48B) .7729 .6479 .3221 .90
H(48C) .6789 .6318 .3973 .90
H(4") 1.4156 .2394 .4818 .50
H(6"A) 1.6905 .2596 .5511 .80
H(6"B) 1.8179 .3880 .5341 .80
H(6"C) 1.7036 .3847 .6053 .80
H(1L) 1.7783 .4270 .8615 .80

loop_
_geom_angle_atom_site_label_1
_geom_angle_atom_site_label_2
_geom_angle_atom_site_label_3
_geom_angle
_geom_angle_publ_flag
C(2) N(1) C(6) 120.5(3) yes
C(6) N(1) C(1') 121.8(3) yes
N(1) C(2) N(3) 118.5(3) yes
C(2) N(3) C(4) 119.4(3) yes
N(3) C(4) O(4) 119.4(3) yes
C(4) C(5) C(6) 115.9(3) yes
N(1) C(1') O(4') 108.6(3) yes
O(4') C(1') C(2') 104.3(3) yes
C(1') C(2') C(3') 100.9(3) yes
C(2') C(3') C(4') 102.8(3) yes
O(4') C(4') C(3') 107.4(3) yes
C(3') C(4') C(5') 114.3(3) yes
C(4) O(4) C(41) 118.5(3) yes
O(4) C(41) C(46) 119.5(3) yes
C(41) C(42) C(47) 121.1(4) yes
C(47) C(42) C(43) 122.0(4) yes
C(43) C(44) C(45) 119.4(3) yes
C(45) C(44) N(4") 123.2(3) yes
C(41) C(46) C(45) 118.2(3) yes
C(45) C(46) C(48) 120.1(3) yes
N(4") C(5") O(5") 122.8(4) yes
O(5") C(5") C(6") 121.1(4) yes
Cl(1) C(1L) Cl(3) 110.4(3) yes
C(2) N(1) C(1') 117.7(3) yes
N(1) C(2) O(2) 119.0(3) yes
O(2) C(2) N(3) 122.4(3) yes
N(3) C(4) C(5) 124.6(3) yes
C(5) C(4) O(4) 115.9(3) yes
N(1) C(6) C(5) 120.7(3) yes
N(1) C(1') C(2') 115.7(3) yes
C(1') O(4') C(4') 108.3(3) yes
C(2') C(3') O(3') 111.1(3) yes
O(3') C(3') C(4') 106.9(4) yes
O(4') C(4') C(5') 109.0(3) yes
C(4') C(5') O(5') 112.5(4) yes
O(4) C(41) C(42) 117.1(3) yes
C(42) C(41) C(46) 123.3(3) yes
C(41) C(42) C(43) 116.9(3) yes
C(42) C(43) C(44) 121.9(3) yes
C(43) C(44) N(4") 117.3(3) yes
C(44) C(45) C(46) 120.3(3) yes
C(41) C(46) C(48) 121.7(3) yes
C(44) N(4") C(5") 130.5(3) yes
N(4") C(5") C(6") 116.1(3) yes
Cl(1) C(1L) Cl(2) 110.6(3) yes
Cl(2) C(1L) Cl(3) 111.8(3) yes

loop_
_geom_bond_atom_site_label_1
_geom_bond_atom_site_label_2
_geom_bond_site_symmetry_1
_geom_bond_site_symmetry_2
_geom_bond_distance
_geom_bond_publ_flag
N(1) C(2) . . 1.399(4) yes
N(1) C(1') . . 1.457(4) yes
C(2) N(3) . . 1.348(4) yes
C(4) C(5) . . 1.411(5) yes
C(5) C(6) . . 1.341(5) yes
C(1') C(2') . . 1.512(5) yes
C(2') C(3') . . 1.517(5) yes
C(3') C(4') . . 1.520(6) yes
C(5') O(5') . . 1.413(6) yes
C(41) C(42) . . 1.391(6) yes
C(42) C(47) . . 1.506(6) yes
C(43) C(44) . . 1.377(5) yes
C(44) N(4") . . 1.409(4) yes
C(46) C(48) . . 1.513(6) yes
C(5") O(5") . . 1.239(4) yes
Cl(1) C(1L) . . 1.743(5) yes
Cl(3) C(1L) . . 1.732(6) yes
N(1) C(6) . . 1.375(5) yes
C(2) O(2) . . 1.233(4) yes
N(3) C(4) . . 1.308(5) yes
C(4) O(4) . . 1.333(4) yes
C(1') O(4') . . 1.421(5) yes
O(4') C(4') . . 1.419(4) yes
C(3') O(3') . . 1.430(6) yes
C(4') C(5') . . 1.509(5) yes
O(4) C(41) . . 1.418(4) yes
C(41) C(46) . . 1.378(5) yes
C(42) C(43) . . 1.390(5) yes
C(44) C(45) . . 1.400(5) yes
C(45) C(46) . . 1.390(5) yes
N(4") C(5") . . 1.339(5) yes
C(5") C(6") . . 1.492(6) yes
Cl(2) C(1L) . . 1.743(5) yes
